data_8105388
loop_
_publ_author_name
'Ou, Guang-Chuan'
'Zhou, Qiang'
'Wang, Qiong'

_publ_section_title
;
 Crystal structure of (4-aminobenzoato-\k2
 O,O&#x2032;)-[5,5,7,12,12,14-hexamethyl-1,4,8,11-tetraazacyclotetradecane-\k4
 N,N&#x2032;,N&#x2032;&#x2032;,N&#x2032;&#x2032;&#x2032;]nickel(II)
 perchlorate monohydrate, C23H44ClN5NiO7
;
_journal_issue 5
_journal_name_full 'Zeitschrift f\"ur Kristallographie - New Crystal Structures'
_journal_page_first 1095
_journal_page_last 1097
_journal_paper_doi 10.1515/ncrs-2020-0184
_journal_volume 235
_journal_year 2020
_chemical_absolute_configuration rmad
_chemical_formula_sum 'C23 H44 Cl N5 Ni O7'
_chemical_formula_weight 596.79
_space_group_crystal_system orthorhombic
_space_group_IT_number 19
_space_group_name_Hall 'P 2ac 2ab'
_space_group_name_H-M_alt 'P 21 21 21'
_atom_sites_solution_hydrogens mixed
_cell_angle_alpha 90
_cell_angle_beta 90
_cell_angle_gamma 90
_cell_formula_units_Z 8
_cell_length_a 14.4994(16)
_cell_length_b 19.799(2)
_cell_length_c 20.040(2)
_cell_measurement_reflns_used 7957
_cell_measurement_temperature 173(2)
_cell_measurement_theta_max 27.01
_cell_measurement_theta_min 2.29
_cell_volume 5753.0(10)
_computing_cell_refinement 'Bruker SMART'
_computing_data_collection 'Bruker SMART'
_computing_data_reduction 'Bruker SAINT'
_computing_molecular_graphics 'Bruker SHELXTL'
_computing_publication_material 'Bruker SHELXTL'
_computing_structure_refinement 'SHELXL-2014/7 (Sheldrick, 2014)'
_computing_structure_solution 'Bruker SHELXTL'
_diffrn_ambient_temperature 173(2)
_diffrn_measured_fraction_theta_full 0.999
_diffrn_measured_fraction_theta_max 0.997
_diffrn_measurement_device_type 'CCD area detector'
_diffrn_measurement_method 'phi and omega scans'
_diffrn_radiation_type MoK\a
_diffrn_radiation_wavelength 0.71073
_diffrn_reflns_av_R_equivalents 0.0331
_diffrn_reflns_av_unetI/netI 0.0449
_diffrn_reflns_Laue_measured_fraction_full 0.999
_diffrn_reflns_Laue_measured_fraction_max 0.997
_diffrn_reflns_limit_h_max 15
_diffrn_reflns_limit_h_min -18
_diffrn_reflns_limit_k_max 24
_diffrn_reflns_limit_k_min -25
_diffrn_reflns_limit_l_max 25
_diffrn_reflns_limit_l_min -25
_diffrn_reflns_number 40380
_diffrn_reflns_point_group_measured_fraction_full 0.998
_diffrn_reflns_point_group_measured_fraction_max 0.991
_diffrn_reflns_theta_full 25.242
_diffrn_reflns_theta_max 27.080
_diffrn_reflns_theta_min 1.446
_exptl_absorpt_coefficient_mu 0.816
_exptl_absorpt_correction_T_max 0.8411
_exptl_absorpt_correction_T_min 0.7000
_exptl_absorpt_correction_type multi-scan
_exptl_crystal_colour purple
_exptl_crystal_density_diffrn 1.378
_exptl_crystal_description block
_exptl_crystal_F_000 2544
_exptl_crystal_size_max 0.470
_exptl_crystal_size_mid 0.410
_exptl_crystal_size_min 0.220
_exptl_transmission_factor_max 0.84
_exptl_transmission_factor_min 0.70
_refine_diff_density_max 0.659
_refine_diff_density_min -0.466
_refine_diff_density_rms 0.068
_refine_ls_abs_structure_details
; 
 Flack x determined using 3917 quotients [(I+)-(I-)]/[(I+)+(I-)] 
 (Parsons, Flack and Wagner, Acta Cryst. B69 (2013) 249-259). 
;
_refine_ls_abs_structure_Flack 0.011(4)
_refine_ls_extinction_coef .
_refine_ls_extinction_method none
_refine_ls_goodness_of_fit_ref 1.055
_refine_ls_hydrogen_treatment mixed
_refine_ls_matrix_type full
_refine_ls_number_parameters 703
_refine_ls_number_reflns 12576
_refine_ls_number_restraints 6
_refine_ls_restrained_S_all 1.055
_refine_ls_R_factor_all 0.0594
_refine_ls_R_factor_gt 0.0409
_refine_ls_shift/su_max 0.001
_refine_ls_shift/su_mean 0.000
_refine_ls_structure_factor_coef Fsqd
_refine_ls_weighting_details 'w=1/[\s^2^(Fo^2^)+(0.0552P)^2^+1.2037P] where P=(Fo^2^+2Fc^2^)/3'
_refine_ls_weighting_scheme calc
_refine_ls_wR_factor_gt 0.0963
_refine_ls_wR_factor_ref 0.1061
_reflns_Friedel_coverage 0.814
_reflns_Friedel_fraction_full 0.997
_reflns_Friedel_fraction_max 0.984
_reflns_number_gt 10129
_reflns_number_total 12576
_reflns_threshold_expression 'I > 2\s(I)'
_cod_data_source_file suppl_ncrs-2020-0184_suppl.cif
_cod_data_source_block L806285m
_cod_original_cell_volume 5752.9(11)
_cod_database_code 8105388
_shelx_space_group_comment
; 
The symmetry employed for this shelxl refinement is uniquely defined 
by the following loop, which should always be used as a source of 
symmetry information in preference to the above space-group names. 
They are only intended as comments. 
;
_shelx_estimated_absorpt_t_min 0.700
_shelx_estimated_absorpt_t_max 0.841

loop_
_space_group_symop_operation_xyz
'x, y, z'
'-x+1/2, -y, z+1/2'
'-x, y+1/2, -z+1/2'
'x+1/2, -y+1/2, -z'

loop_
_atom_site_label
_atom_site_type_symbol
_atom_site_fract_x
_atom_site_fract_y
_atom_site_fract_z
_atom_site_U_iso_or_equiv
_atom_site_adp_type
_atom_site_occupancy
_atom_site_site_symmetry_order
_atom_site_calc_flag
_atom_site_refinement_flags_posn
_atom_site_refinement_flags_adp
_atom_site_refinement_flags_occupancy
_atom_site_disorder_assembly
_atom_site_disorder_group
Ni1 Ni 0.52551(4) 0.84445(3) 0.15772(3) 0.03049(13) Uani 1 1 d . . . . .
Ni2 Ni 0.01474(4) 0.20679(3) 0.14671(2) 0.02877(13) Uani 1 1 d . . . . .
Cl1 Cl 0.81142(8) 0.34881(6) 0.01360(6) 0.0419(3) Uani 1 1 d . . . . .
Cl2 Cl 0.92734(10) 0.80950(7) 0.02317(6) 0.0492(3) Uani 1 1 d . . . . .
O1 O 0.5100(2) 0.92534(15) 0.23006(14) 0.0365(7) Uani 1 1 d . . . . .
O2 O 0.6467(2) 0.89153(15) 0.19674(15) 0.0348(7) Uani 1 1 d . . . . .
O3 O 0.0241(2) 0.13137(14) 0.22575(13) 0.0316(6) Uani 1 1 d . . . . .
O4 O 0.1460(2) 0.17127(15) 0.17459(14) 0.0338(7) Uani 1 1 d . . . . .
O5 O 0.7488(3) 0.3334(3) 0.0676(2) 0.0765(13) Uani 1 1 d . . . . .
O6 O 0.7682(4) 0.3901(3) -0.0323(3) 0.106(2) Uani 1 1 d . . . . .
O7 O 0.8921(3) 0.37978(19) 0.04147(19) 0.0547(10) Uani 1 1 d . . . . .
O8 O 0.8355(3) 0.2849(2) -0.0134(3) 0.0849(15) Uani 1 1 d . . . . .
O9 O 0.8771(4) 0.8660(2) 0.0453(3) 0.0831(15) Uani 1 1 d . . . . .
O10 O 0.9122(4) 0.7536(3) 0.0662(2) 0.0943(17) Uani 1 1 d . . . . .
O11 O 0.8984(5) 0.7898(2) -0.0408(2) 0.0956(19) Uani 1 1 d . . . . .
O12 O 1.0221(4) 0.8227(4) 0.0217(4) 0.147(3) Uani 1 1 d . . . . .
O1W O 0.9566(3) 0.1787(2) 0.34654(17) 0.0542(9) Uani 1 1 d D . . . .
H1WA H 1.000(3) 0.189(3) 0.374(2) 0.065 Uiso 1 1 d D U . . .
H1WB H 0.979(3) 0.154(2) 0.3155(19) 0.065 Uiso 1 1 d D U . . .
O2W O 0.7486(6) 0.9567(3) 0.0944(4) 0.122(2) Uani 1 1 d D . . . .
H2WA H 0.725(7) 0.927(3) 0.123(3) 0.146 Uiso 1 1 d D U . . .
H2WB H 0.766(7) 0.932(3) 0.060(3) 0.146 Uiso 1 1 d D U . . .
N1 N 0.4864(3) 0.77995(19) 0.23848(18) 0.0375(9) Uani 1 1 d . . . . .
H1C H 0.4717 0.8107 0.2766 0.045 Uiso 1 1 calc R U . . .
N2 N 0.3879(3) 0.8342(2) 0.12748(19) 0.0385(9) Uani 1 1 d . . . . .
H2C H 0.3861 0.7992 0.0914 0.046 Uiso 1 1 calc R U . . .
N3 N 0.5552(3) 0.89878(19) 0.06862(19) 0.0385(9) Uani 1 1 d . . . . .
H3A H 0.6120 0.9256 0.0787 0.046 Uiso 1 1 calc R U . . .
N4 N 0.5912(3) 0.76400(18) 0.11080(18) 0.0331(8) Uani 1 1 d . . . . .
H4D H 0.5427 0.7346 0.0905 0.040 Uiso 1 1 calc R U . . .
N5 N 0.7614(4) 1.1445(3) 0.3764(3) 0.0588(13) Uani 1 1 d . . . . .
H5E H 0.821(5) 1.157(3) 0.375(3) 0.071 Uiso 1 1 d . U . . .
H5D H 0.730(5) 1.160(3) 0.405(3) 0.071 Uiso 1 1 d . U . . .
N6 N -0.0171(3) 0.27940(18) 0.22286(16) 0.0324(8) Uani 1 1 d . . . . .
H6A H -0.0206 0.2531 0.2654 0.039 Uiso 1 1 calc R U . . .
N7 N -0.1263(2) 0.2026(2) 0.13214(17) 0.0344(8) Uani 1 1 d . . . . .
H7D H -0.1415 0.2295 0.0913 0.041 Uiso 1 1 calc R U . . .
N8 N 0.0344(3) 0.14363(19) 0.06031(17) 0.0368(9) Uani 1 1 d . . . . .
H8D H 0.0981 0.1248 0.0647 0.044 Uiso 1 1 calc R U . . .
N9 N 0.0577(3) 0.28487(19) 0.08427(17) 0.0341(8) Uani 1 1 d . . . . .
H9C H 0.0023 0.3111 0.0697 0.041 Uiso 1 1 calc R U . . .
N10 N 0.3382(4) -0.0728(3) 0.3268(3) 0.0539(13) Uani 1 1 d . . . . .
H10E H 0.395(5) -0.074(3) 0.314(3) 0.065 Uiso 1 1 d . U . . .
H10D H 0.330(5) -0.086(3) 0.361(3) 0.065 Uiso 1 1 d . U . . .
C1 C 0.3970(4) 0.7515(3) 0.2167(3) 0.0468(12) Uani 1 1 d . . . . .
H1A H 0.3643 0.7317 0.2555 0.056 Uiso 1 1 calc R U . . .
H1B H 0.4077 0.7151 0.1837 0.056 Uiso 1 1 calc R U . . .
C2 C 0.3389(3) 0.8060(3) 0.1860(3) 0.0467(12) Uani 1 1 d . . . . .
H2A H 0.2787 0.7872 0.1720 0.056 Uiso 1 1 calc R U . . .
H2B H 0.3274 0.8421 0.2191 0.056 Uiso 1 1 calc R U . . .
C3 C 0.3434(4) 0.8963(3) 0.1007(3) 0.0486(13) Uani 1 1 d . . . . .
H3 H 0.3510 0.9333 0.1342 0.058 Uiso 1 1 calc R U . . .
C4 C 0.2400(4) 0.8868(4) 0.0875(4) 0.076(2) Uani 1 1 d . . . . .
H4A H 0.2307 0.8469 0.0593 0.115 Uiso 1 1 calc R U . . .
H4B H 0.2157 0.9268 0.0646 0.115 Uiso 1 1 calc R U . . .
H4C H 0.2077 0.8807 0.1299 0.115 Uiso 1 1 calc R U . . .
C5 C 0.3913(4) 0.9181(3) 0.0357(3) 0.0498(13) Uani 1 1 d . . . . .
H5A H 0.3943 0.8781 0.0062 0.060 Uiso 1 1 calc R U . . .
H5B H 0.3508 0.9515 0.0134 0.060 Uiso 1 1 calc R U . . .
C6 C 0.4879(4) 0.9485(2) 0.0391(2) 0.0428(11) Uani 1 1 d . . . . .
C7 C 0.5154(5) 0.9703(3) -0.0302(3) 0.0588(15) Uani 1 1 d . . . . .
H7A H 0.5811 0.9820 -0.0306 0.088 Uiso 1 1 calc R U . . .
H7B H 0.4790 1.0098 -0.0434 0.088 Uiso 1 1 calc R U . . .
H7C H 0.5041 0.9333 -0.0616 0.088 Uiso 1 1 calc R U . . .
C8 C 0.4907(4) 1.0115(2) 0.0855(3) 0.0503(13) Uani 1 1 d . . . . .
H8A H 0.4770 0.9977 0.1314 0.075 Uiso 1 1 calc R U . . .
H8B H 0.4446 1.0444 0.0705 0.075 Uiso 1 1 calc R U . . .
H8C H 0.5522 1.0320 0.0837 0.075 Uiso 1 1 calc R U . . .
C9 C 0.5850(4) 0.8462(3) 0.0208(2) 0.0463(12) Uani 1 1 d . . . . .
H9A H 0.6204 0.8673 -0.0161 0.056 Uiso 1 1 calc R U . . .
H9B H 0.5303 0.8236 0.0014 0.056 Uiso 1 1 calc R U . . .
C10 C 0.6442(4) 0.7952(2) 0.0561(2) 0.0415(11) Uani 1 1 d . . . . .
H10A H 0.6643 0.7599 0.0242 0.050 Uiso 1 1 calc R U . . .
H10B H 0.6999 0.8175 0.0742 0.050 Uiso 1 1 calc R U . . .
C11 C 0.6501(3) 0.7207(2) 0.1549(2) 0.0395(10) Uani 1 1 d . . . . .
H11 H 0.6961 0.7504 0.1776 0.047 Uiso 1 1 calc R U . . .
C12 C 0.7027(4) 0.6674(3) 0.1153(3) 0.0575(15) Uani 1 1 d . . . . .
H12A H 0.6594 0.6421 0.0872 0.086 Uiso 1 1 calc R U . . .
H12B H 0.7336 0.6364 0.1461 0.086 Uiso 1 1 calc R U . . .
H12C H 0.7487 0.6896 0.0869 0.086 Uiso 1 1 calc R U . . .
C13 C 0.5922(4) 0.6864(2) 0.2085(3) 0.0445(12) Uani 1 1 d . . . . .
H13A H 0.6302 0.6501 0.2284 0.053 Uiso 1 1 calc R U . . .
H13B H 0.5395 0.6643 0.1859 0.053 Uiso 1 1 calc R U . . .
C14 C 0.5533(4) 0.7286(3) 0.2656(2) 0.0450(12) Uani 1 1 d . . . . .
C15 C 0.6282(4) 0.7673(3) 0.3037(3) 0.0544(14) Uani 1 1 d . . . . .
H15A H 0.6573 0.8002 0.2738 0.082 Uiso 1 1 calc R U . . .
H15B H 0.6748 0.7354 0.3200 0.082 Uiso 1 1 calc R U . . .
H15C H 0.6003 0.7909 0.3416 0.082 Uiso 1 1 calc R U . . .
C16 C 0.5055(4) 0.6799(3) 0.3152(3) 0.0624(16) Uani 1 1 d . . . . .
H16A H 0.4697 0.7060 0.3477 0.094 Uiso 1 1 calc R U . . .
H16B H 0.5523 0.6532 0.3387 0.094 Uiso 1 1 calc R U . . .
H16C H 0.4642 0.6496 0.2907 0.094 Uiso 1 1 calc R U . . .
C17 C 0.5971(3) 0.9314(2) 0.2312(2) 0.0339(10) Uani 1 1 d . . . . .
C18 C 0.6409(3) 0.9858(2) 0.2708(2) 0.0338(10) Uani 1 1 d . . . . .
C19 C 0.5897(3) 1.0239(2) 0.3158(2) 0.0383(11) Uani 1 1 d . . . . .
H19 H 0.5258 1.0146 0.3213 0.046 Uiso 1 1 calc R U . . .
C20 C 0.6303(3) 1.0752(2) 0.3527(2) 0.0432(11) Uani 1 1 d . . . . .
H20 H 0.5945 1.0995 0.3843 0.052 Uiso 1 1 calc R U . . .
C21 C 0.7231(3) 1.0913(2) 0.3439(2) 0.0402(11) Uani 1 1 d . . . . .
C22 C 0.7750(3) 1.0530(2) 0.2987(2) 0.0404(11) Uani 1 1 d . . . . .
H22 H 0.8385 1.0628 0.2921 0.049 Uiso 1 1 calc R U . . .
C23 C 0.7342(3) 1.0009(3) 0.2637(2) 0.0381(11) Uani 1 1 d . . . . .
H23 H 0.7706 0.9747 0.2340 0.046 Uiso 1 1 calc R U . . .
C24 C -0.1126(3) 0.2989(3) 0.2073(2) 0.0391(11) Uani 1 1 d . . . . .
H24A H -0.1131 0.3303 0.1688 0.047 Uiso 1 1 calc R U . . .
H24B H -0.1401 0.3225 0.2461 0.047 Uiso 1 1 calc R U . . .
C25 C -0.1681(3) 0.2373(3) 0.1911(2) 0.0396(11) Uani 1 1 d . . . . .
H25A H -0.1688 0.2063 0.2299 0.048 Uiso 1 1 calc R U . . .
H25B H -0.2325 0.2503 0.1809 0.048 Uiso 1 1 calc R U . . .
C26 C -0.1614(3) 0.1323(2) 0.1225(2) 0.0383(11) Uani 1 1 d . . . . .
H26 H -0.1352 0.1034 0.1587 0.046 Uiso 1 1 calc R U . . .
C27 C -0.2669(4) 0.1283(3) 0.1265(3) 0.0510(13) Uani 1 1 d . . . . .
H27A H -0.2872 0.1414 0.1713 0.076 Uiso 1 1 calc R U . . .
H27B H -0.2868 0.0819 0.1174 0.076 Uiso 1 1 calc R U . . .
H27C H -0.2941 0.1588 0.0935 0.076 Uiso 1 1 calc R U . . .
C28 C -0.1275(4) 0.1047(3) 0.0554(2) 0.0437(12) Uani 1 1 d . . . . .
H28A H -0.1657 0.0649 0.0443 0.052 Uiso 1 1 calc R U . . .
H28B H -0.1402 0.1395 0.0211 0.052 Uiso 1 1 calc R U . . .
C29 C -0.0269(4) 0.0841(2) 0.0483(2) 0.0426(11) Uani 1 1 d . . . . .
C30 C -0.0127(5) 0.0551(3) -0.0224(3) 0.0599(15) Uani 1 1 d . . . . .
H30A H -0.0321 0.0885 -0.0556 0.090 Uiso 1 1 calc R U . . .
H30B H -0.0495 0.0139 -0.0275 0.090 Uiso 1 1 calc R U . . .
H30C H 0.0527 0.0443 -0.0289 0.090 Uiso 1 1 calc R U . . .
C31 C 0.0000(4) 0.0295(2) 0.0987(3) 0.0520(14) Uani 1 1 d . . . . .
H31A H 0.0648 0.0171 0.0921 0.078 Uiso 1 1 calc R U . . .
H31B H -0.0391 -0.0103 0.0922 0.078 Uiso 1 1 calc R U . . .
H31C H -0.0084 0.0469 0.1441 0.078 Uiso 1 1 calc R U . . .
C32 C 0.0391(3) 0.1928(2) 0.0049(2) 0.0408(11) Uani 1 1 d . . . . .
H32A H -0.0237 0.2088 -0.0064 0.049 Uiso 1 1 calc R U . . .
H32B H 0.0656 0.1709 -0.0352 0.049 Uiso 1 1 calc R U . . .
C33 C 0.0983(4) 0.2515(3) 0.0255(2) 0.0411(11) Uani 1 1 d . . . . .
H33A H 0.1612 0.2354 0.0363 0.049 Uiso 1 1 calc R U . . .
H33B H 0.1029 0.2841 -0.0118 0.049 Uiso 1 1 calc R U . . .
C34 C 0.1232(3) 0.3318(2) 0.1185(2) 0.0372(10) Uani 1 1 d . . . . .
H34 H 0.1707 0.3037 0.1418 0.045 Uiso 1 1 calc R U . . .
C35 C 0.1738(5) 0.3789(3) 0.0697(3) 0.0621(17) Uani 1 1 d . . . . .
H35A H 0.2138 0.3521 0.0406 0.093 Uiso 1 1 calc R U . . .
H35B H 0.2112 0.4112 0.0949 0.093 Uiso 1 1 calc R U . . .
H35C H 0.1285 0.4033 0.0426 0.093 Uiso 1 1 calc R U . . .
C36 C 0.0725(4) 0.3728(2) 0.1713(2) 0.0387(11) Uani 1 1 d . . . . .
H36A H 0.0147 0.3899 0.1511 0.046 Uiso 1 1 calc R U . . .
H36B H 0.1110 0.4125 0.1824 0.046 Uiso 1 1 calc R U . . .
C37 C 0.0477(3) 0.3367(2) 0.2366(2) 0.0364(10) Uani 1 1 d . . . . .
C38 C 0.0053(4) 0.3891(2) 0.2844(2) 0.0463(12) Uani 1 1 d . . . . .
H38A H -0.0473 0.4111 0.2627 0.069 Uiso 1 1 calc R U . . .
H38B H 0.0518 0.4232 0.2958 0.069 Uiso 1 1 calc R U . . .
H38C H -0.0156 0.3665 0.3252 0.069 Uiso 1 1 calc R U . . .
C39 C 0.1330(3) 0.3065(3) 0.2698(2) 0.0413(11) Uani 1 1 d . . . . .
H39A H 0.1158 0.2868 0.3129 0.062 Uiso 1 1 calc R U . . .
H39B H 0.1791 0.3421 0.2769 0.062 Uiso 1 1 calc R U . . .
H39C H 0.1590 0.2713 0.2410 0.062 Uiso 1 1 calc R U . . .
C40 C 0.1104(3) 0.1280(2) 0.2137(2) 0.0302(9) Uani 1 1 d . . . . .
C41 C 0.1685(3) 0.0748(2) 0.2433(2) 0.0286(9) Uani 1 1 d . . . . .
C42 C 0.1377(3) 0.0357(2) 0.2970(2) 0.0323(9) Uani 1 1 d . . . . .
H42 H 0.0773 0.0425 0.3140 0.039 Uiso 1 1 calc R U . . .
C43 C 0.1935(3) -0.0123(2) 0.3255(2) 0.0365(10) Uani 1 1 d . . . . .
H43 H 0.1720 -0.0377 0.3626 0.044 Uiso 1 1 calc R U . . .
C44 C 0.2817(3) -0.0238(2) 0.2999(2) 0.0377(11) Uani 1 1 d . . . . .
C45 C 0.3121(3) 0.0145(2) 0.2457(2) 0.0361(10) Uani 1 1 d . . . . .
H45 H 0.3720 0.0072 0.2280 0.043 Uiso 1 1 calc R U . . .
C46 C 0.2556(3) 0.0625(2) 0.2179(2) 0.0316(9) Uani 1 1 d . . . . .
H46 H 0.2768 0.0878 0.1807 0.038 Uiso 1 1 calc R U . . .

loop_
_atom_site_aniso_label
_atom_site_aniso_U_11
_atom_site_aniso_U_22
_atom_site_aniso_U_33
_atom_site_aniso_U_23
_atom_site_aniso_U_13
_atom_site_aniso_U_12
Ni1 0.0248(3) 0.0333(3) 0.0334(3) -0.0016(2) 0.0032(2) 0.0021(2)
Ni2 0.0240(3) 0.0342(3) 0.0281(2) 0.0039(2) 0.0026(2) 0.0025(2)
Cl1 0.0391(6) 0.0408(6) 0.0458(6) 0.0004(5) -0.0115(5) -0.0018(5)
Cl2 0.0506(8) 0.0580(8) 0.0390(6) -0.0067(6) 0.0041(5) -0.0013(6)
O1 0.0294(18) 0.0402(17) 0.0400(16) -0.0061(13) 0.0007(13) 0.0039(14)
O2 0.0283(16) 0.0337(16) 0.0424(17) -0.0060(14) 0.0020(13) 0.0017(14)
O3 0.0259(15) 0.0386(16) 0.0301(14) 0.0024(12) 0.0015(13) 0.0034(14)
O4 0.0299(16) 0.0352(17) 0.0363(16) 0.0036(13) 0.0002(13) 0.0006(13)
O5 0.062(3) 0.104(4) 0.065(3) -0.006(3) 0.005(2) -0.020(3)
O6 0.094(4) 0.092(4) 0.132(5) 0.056(4) -0.061(4) -0.019(3)
O7 0.047(2) 0.056(2) 0.061(2) 0.0038(18) -0.0142(18) -0.0130(18)
O8 0.063(3) 0.082(3) 0.109(4) -0.041(3) -0.006(3) 0.008(3)
O9 0.086(4) 0.069(3) 0.095(3) -0.028(3) 0.011(3) 0.006(3)
O10 0.114(4) 0.109(4) 0.060(3) 0.027(3) 0.014(3) 0.026(3)
O11 0.166(5) 0.066(3) 0.055(2) -0.013(2) -0.042(3) 0.034(3)
O12 0.075(4) 0.146(6) 0.221(8) -0.077(6) 0.053(5) -0.044(4)
O1W 0.053(2) 0.073(3) 0.0370(18) -0.0079(18) 0.0068(16) -0.0105(19)
O2W 0.117(5) 0.098(4) 0.151(6) -0.012(4) 0.044(5) -0.021(4)
N1 0.032(2) 0.042(2) 0.0376(19) 0.0024(16) 0.0041(16) -0.0022(18)
N2 0.028(2) 0.043(2) 0.045(2) -0.0097(17) -0.0017(16) 0.0050(18)
N3 0.043(2) 0.034(2) 0.038(2) 0.0020(16) 0.0058(17) 0.0029(18)
N4 0.032(2) 0.0321(19) 0.0354(19) 0.0001(15) 0.0012(15) 0.0022(16)
N5 0.046(3) 0.067(3) 0.064(3) -0.027(3) -0.005(2) -0.003(3)
N6 0.0292(18) 0.041(2) 0.0272(16) 0.0018(14) 0.0041(15) 0.0062(18)
N7 0.0280(19) 0.042(2) 0.0333(18) 0.0065(16) -0.0024(14) -0.0007(18)
N8 0.038(2) 0.040(2) 0.0330(18) -0.0026(16) 0.0000(16) 0.0005(18)
N9 0.031(2) 0.037(2) 0.0342(18) 0.0033(16) 0.0057(15) 0.0036(17)
N10 0.047(3) 0.060(3) 0.055(3) 0.012(2) 0.002(2) 0.023(2)
C1 0.037(3) 0.050(3) 0.054(3) 0.007(2) 0.011(2) -0.005(2)
C2 0.027(2) 0.054(3) 0.058(3) -0.006(3) 0.006(2) -0.001(2)
C3 0.042(3) 0.053(3) 0.051(3) -0.007(2) -0.003(2) 0.013(3)
C4 0.037(3) 0.102(5) 0.090(5) 0.003(4) -0.014(3) 0.018(4)
C5 0.056(3) 0.050(3) 0.044(3) -0.009(2) -0.009(2) 0.015(3)
C6 0.051(3) 0.038(2) 0.039(2) 0.0007(19) 0.000(2) 0.008(2)
C7 0.083(4) 0.047(3) 0.046(3) 0.011(2) 0.001(3) 0.015(3)
C8 0.066(4) 0.033(2) 0.052(3) -0.003(2) -0.004(3) 0.011(3)
C9 0.060(3) 0.039(3) 0.040(2) 0.004(2) 0.015(2) 0.014(3)
C10 0.043(3) 0.038(3) 0.043(2) 0.000(2) 0.015(2) 0.010(2)
C11 0.030(2) 0.043(3) 0.045(2) 0.005(2) -0.006(2) 0.005(2)
C12 0.056(4) 0.056(3) 0.060(3) 0.011(3) 0.005(3) 0.024(3)
C13 0.041(3) 0.038(3) 0.055(3) 0.009(2) -0.001(2) 0.005(2)
C14 0.041(3) 0.049(3) 0.045(3) 0.011(2) 0.002(2) 0.001(2)
C15 0.052(3) 0.067(4) 0.044(3) 0.009(3) -0.003(2) -0.001(3)
C16 0.062(4) 0.070(4) 0.055(3) 0.026(3) 0.011(3) 0.003(3)
C17 0.029(2) 0.037(3) 0.035(2) 0.0040(19) 0.0015(18) 0.005(2)
C18 0.036(3) 0.032(2) 0.034(2) 0.0013(18) -0.0059(19) 0.006(2)
C19 0.033(3) 0.041(3) 0.040(2) -0.002(2) -0.0003(19) 0.003(2)
C20 0.044(3) 0.045(3) 0.040(2) -0.009(2) 0.005(2) 0.007(2)
C21 0.040(3) 0.041(3) 0.039(2) 0.000(2) -0.009(2) 0.001(2)
C22 0.033(3) 0.045(3) 0.043(3) 0.003(2) -0.004(2) -0.001(2)
C23 0.034(3) 0.042(3) 0.038(2) -0.003(2) 0.0025(19) 0.005(2)
C24 0.030(2) 0.049(3) 0.038(2) 0.000(2) 0.0047(18) 0.004(2)
C25 0.024(2) 0.055(3) 0.040(2) 0.006(2) 0.0078(19) 0.006(2)
C26 0.033(3) 0.046(3) 0.036(2) 0.007(2) -0.0015(19) -0.004(2)
C27 0.035(3) 0.061(3) 0.057(3) 0.006(3) -0.003(2) -0.010(3)
C28 0.043(3) 0.049(3) 0.039(3) -0.001(2) -0.008(2) -0.010(2)
C29 0.044(3) 0.044(3) 0.040(2) -0.006(2) -0.001(2) -0.008(2)
C30 0.073(4) 0.059(3) 0.048(3) -0.015(3) 0.006(3) -0.010(3)
C31 0.062(4) 0.042(3) 0.052(3) -0.002(2) -0.007(3) -0.002(3)
C32 0.045(3) 0.052(3) 0.0259(19) 0.0003(19) 0.0072(18) 0.002(2)
C33 0.043(3) 0.049(3) 0.031(2) 0.004(2) 0.014(2) -0.002(2)
C34 0.032(2) 0.041(3) 0.039(2) 0.003(2) 0.0038(19) -0.001(2)
C35 0.073(4) 0.055(3) 0.059(3) 0.003(3) 0.022(3) -0.021(3)
C36 0.040(3) 0.034(2) 0.042(3) 0.003(2) -0.001(2) -0.001(2)
C37 0.031(2) 0.041(3) 0.038(2) -0.003(2) -0.0012(18) 0.000(2)
C38 0.049(3) 0.047(3) 0.044(3) -0.008(2) 0.004(2) 0.000(2)
C39 0.037(3) 0.044(3) 0.043(2) -0.004(2) -0.006(2) -0.005(2)
C40 0.031(2) 0.031(2) 0.028(2) -0.0033(18) -0.0032(17) 0.0005(19)
C41 0.029(2) 0.026(2) 0.031(2) -0.0044(17) -0.0022(17) 0.0000(18)
C42 0.029(2) 0.033(2) 0.036(2) -0.0036(18) 0.0027(18) -0.0015(19)
C43 0.037(3) 0.034(2) 0.039(2) 0.0028(19) 0.0036(19) 0.001(2)
C44 0.038(3) 0.034(2) 0.041(2) -0.003(2) -0.008(2) 0.006(2)
C45 0.031(2) 0.039(3) 0.038(2) -0.007(2) 0.0030(19) 0.004(2)
C46 0.030(2) 0.034(2) 0.030(2) -0.0025(18) 0.0017(17) 0.0052(19)

loop_
_atom_type_symbol
_atom_type_description
_atom_type_scat_dispersion_real
_atom_type_scat_dispersion_imag
_atom_type_scat_source
C C 0.0033 0.0016 'International Tables Vol C Tables 4.2.6.8 and 6.1.1.4'
H H 0.0000 0.0000 'International Tables Vol C Tables 4.2.6.8 and 6.1.1.4'
N N 0.0061 0.0033 'International Tables Vol C Tables 4.2.6.8 and 6.1.1.4'
O O 0.0106 0.0060 'International Tables Vol C Tables 4.2.6.8 and 6.1.1.4'
Cl Cl 0.1484 0.1585 'International Tables Vol C Tables 4.2.6.8 and 6.1.1.4'
Ni Ni 0.3393 1.1124 'International Tables Vol C Tables 4.2.6.8 and 6.1.1.4'

loop_
_geom_angle_atom_site_label_1
_geom_angle_atom_site_label_2
_geom_angle_atom_site_label_3
_geom_angle
_geom_angle_site_symmetry_1
_geom_angle_site_symmetry_3
N4 Ni1 N2 103.36(15) . .
N4 Ni1 N3 85.13(14) . .
N2 Ni1 N3 89.97(16) . .
N4 Ni1 O2 97.04(14) . .
N2 Ni1 O2 158.62(13) . .
N3 Ni1 O2 85.41(14) . .
N4 Ni1 N1 90.37(14) . .
N2 Ni1 N1 84.72(15) . .
N3 Ni1 N1 172.08(15) . .
O2 Ni1 N1 101.64(14) . .
N4 Ni1 O1 156.01(14) . .
N2 Ni1 O1 99.55(13) . .
N3 Ni1 O1 102.01(13) . .
O2 Ni1 O1 61.29(12) . .
N1 Ni1 O1 84.70(13) . .
N4 Ni1 C17 127.23(15) . .
N2 Ni1 C17 129.41(15) . .
N3 Ni1 C17 93.57(15) . .
O2 Ni1 C17 30.68(13) . .
N1 Ni1 C17 94.35(14) . .
O1 Ni1 C17 30.62(13) . .
N7 Ni2 N9 103.91(15) . .
N7 Ni2 O4 156.76(13) . .
N9 Ni2 O4 97.86(13) . .
N7 Ni2 N6 85.09(15) . .
N9 Ni2 N6 89.67(14) . .
O4 Ni2 N6 103.26(13) . .
N7 Ni2 N8 89.68(15) . .
N9 Ni2 N8 84.75(14) . .
O4 Ni2 N8 84.24(13) . .
N6 Ni2 N8 171.23(14) . .
N7 Ni2 O3 97.89(13) . .
N9 Ni2 O3 157.68(13) . .
O4 Ni2 O3 61.44(11) . .
N6 Ni2 O3 87.46(12) . .
N8 Ni2 O3 100.25(12) . .
N7 Ni2 C40 127.17(15) . .
N9 Ni2 C40 128.60(15) . .
O4 Ni2 C40 30.80(13) . .
N6 Ni2 C40 99.03(13) . .
N8 Ni2 C40 89.74(14) . .
O3 Ni2 C40 30.90(13) . .
O6 Cl1 O8 112.6(4) . .
O6 Cl1 O7 112.1(3) . .
O8 Cl1 O7 109.2(3) . .
O6 Cl1 O5 109.8(4) . .
O8 Cl1 O5 104.6(3) . .
O7 Cl1 O5 108.1(2) . .
O12 Cl2 O11 109.0(4) . .
O12 Cl2 O9 111.5(4) . .
O11 Cl2 O9 110.7(3) . .
O12 Cl2 O10 108.0(5) . .
O11 Cl2 O10 107.0(3) . .
O9 Cl2 O10 110.4(3) . .
C17 O1 Ni1 88.8(3) . .
C17 O2 Ni1 90.2(3) . .
C40 O3 Ni2 87.7(2) . .
C40 O4 Ni2 91.2(3) . .
H1WA O1W H1WB 109(2) . .
H2WA O2W H2WB 105(2) . .
C1 N1 C14 114.5(4) . .
C1 N1 Ni1 103.7(3) . .
C14 N1 Ni1 120.3(3) . .
C1 N1 H1C 105.8 . .
C14 N1 H1C 105.8 . .
Ni1 N1 H1C 105.8 . .
C2 N2 C3 112.9(4) . .
C2 N2 Ni1 105.3(3) . .
C3 N2 Ni1 115.8(3) . .
C2 N2 H2C 107.5 . .
C3 N2 H2C 107.5 . .
Ni1 N2 H2C 107.5 . .
C9 N3 C6 113.2(4) . .
C9 N3 Ni1 104.3(3) . .
C6 N3 Ni1 121.9(3) . .
C9 N3 H3A 105.4 . .
C6 N3 H3A 105.4 . .
Ni1 N3 H3A 105.4 . .
C10 N4 C11 112.5(4) . .
C10 N4 Ni1 104.7(3) . .
C11 N4 Ni1 115.6(3) . .
C10 N4 H4D 107.9 . .
C11 N4 H4D 107.9 . .
Ni1 N4 H4D 107.9 . .
C21 N5 H5E 126(4) . .
C21 N5 H5D 114(5) . .
H5E N5 H5D 118(6) . .
C24 N6 C37 115.4(3) . .
C24 N6 Ni2 103.2(3) . .
C37 N6 Ni2 120.2(3) . .
C24 N6 H6A 105.6 . .
C37 N6 H6A 105.6 . .
Ni2 N6 H6A 105.6 . .
C25 N7 C26 113.0(4) . .
C25 N7 Ni2 105.8(3) . .
C26 N7 Ni2 113.1(3) . .
C25 N7 H7D 108.2 . .
C26 N7 H7D 108.2 . .
Ni2 N7 H7D 108.2 . .
C32 N8 C29 115.2(3) . .
C32 N8 Ni2 103.2(3) . .
C29 N8 Ni2 120.5(3) . .
C32 N8 H8D 105.6 . .
C29 N8 H8D 105.6 . .
Ni2 N8 H8D 105.6 . .
C33 N9 C34 113.1(4) . .
C33 N9 Ni2 105.5(3) . .
C34 N9 Ni2 112.0(3) . .
C33 N9 H9C 108.7 . .
C34 N9 H9C 108.7 . .
Ni2 N9 H9C 108.7 . .
C44 N10 H10E 118(4) . .
C44 N10 H10D 120(5) . .
H10E N10 H10D 115(7) . .
N1 C1 C2 109.8(4) . .
N1 C1 H1A 109.7 . .
C2 C1 H1A 109.7 . .
N1 C1 H1B 109.7 . .
C2 C1 H1B 109.7 . .
H1A C1 H1B 108.2 . .
N2 C2 C1 109.1(4) . .
N2 C2 H2A 109.9 . .
C1 C2 H2A 109.9 . .
N2 C2 H2B 109.9 . .
C1 C2 H2B 109.9 . .
H2A C2 H2B 108.3 . .
N2 C3 C4 112.6(5) . .
N2 C3 C5 110.0(4) . .
C4 C3 C5 109.2(5) . .
N2 C3 H3 108.3 . .
C4 C3 H3 108.3 . .
C5 C3 H3 108.3 . .
C3 C4 H4A 109.5 . .
C3 C4 H4B 109.5 . .
H4A C4 H4B 109.5 . .
C3 C4 H4C 109.5 . .
H4A C4 H4C 109.5 . .
H4B C4 H4C 109.5 . .
C6 C5 C3 119.1(4) . .
C6 C5 H5A 107.5 . .
C3 C5 H5A 107.5 . .
C6 C5 H5B 107.5 . .
C3 C5 H5B 107.5 . .
H5A C5 H5B 107.0 . .
C7 C6 N3 112.1(4) . .
C7 C6 C5 108.3(4) . .
N3 C6 C5 110.8(4) . .
C7 C6 C8 108.3(4) . .
N3 C6 C8 105.8(4) . .
C5 C6 C8 111.5(4) . .
C6 C7 H7A 109.5 . .
C6 C7 H7B 109.5 . .
H7A C7 H7B 109.5 . .
C6 C7 H7C 109.5 . .
H7A C7 H7C 109.5 . .
H7B C7 H7C 109.5 . .
C6 C8 H8A 109.5 . .
C6 C8 H8B 109.5 . .
H8A C8 H8B 109.5 . .
C6 C8 H8C 109.5 . .
H8A C8 H8C 109.5 . .
H8B C8 H8C 109.5 . .
N3 C9 C10 109.5(4) . .
N3 C9 H9A 109.8 . .
C10 C9 H9A 109.8 . .
N3 C9 H9B 109.8 . .
C10 C9 H9B 109.8 . .
H9A C9 H9B 108.2 . .
N4 C10 C9 109.5(4) . .
N4 C10 H10A 109.8 . .
C9 C10 H10A 109.8 . .
N4 C10 H10B 109.8 . .
C9 C10 H10B 109.8 . .
H10A C10 H10B 108.2 . .
N4 C11 C13 110.9(4) . .
N4 C11 C12 111.9(4) . .
C13 C11 C12 109.6(4) . .
N4 C11 H11 108.1 . .
C13 C11 H11 108.1 . .
C12 C11 H11 108.1 . .
C11 C12 H12A 109.5 . .
C11 C12 H12B 109.5 . .
H12A C12 H12B 109.5 . .
C11 C12 H12C 109.5 . .
H12A C12 H12C 109.5 . .
H12B C12 H12C 109.5 . .
C11 C13 C14 119.3(4) . .
C11 C13 H13A 107.5 . .
C14 C13 H13A 107.5 . .
C11 C13 H13B 107.5 . .
C14 C13 H13B 107.5 . .
H13A C13 H13B 107.0 . .
N1 C14 C13 109.6(4) . .
N1 C14 C15 107.4(4) . .
C13 C14 C15 112.7(5) . .
N1 C14 C16 111.3(4) . .
C13 C14 C16 107.8(4) . .
C15 C14 C16 108.0(4) . .
C14 C15 H15A 109.5 . .
C14 C15 H15B 109.5 . .
H15A C15 H15B 109.5 . .
C14 C15 H15C 109.5 . .
H15A C15 H15C 109.5 . .
H15B C15 H15C 109.5 . .
C14 C16 H16A 109.5 . .
C14 C16 H16B 109.5 . .
H16A C16 H16B 109.5 . .
C14 C16 H16C 109.5 . .
H16A C16 H16C 109.5 . .
H16B C16 H16C 109.5 . .
O2 C17 O1 119.6(4) . .
O2 C17 C18 120.0(4) . .
O1 C17 C18 120.3(4) . .
O2 C17 Ni1 59.1(2) . .
O1 C17 Ni1 60.6(2) . .
C18 C17 Ni1 176.1(3) . .
C19 C18 C23 117.9(4) . .
C19 C18 C17 120.9(4) . .
C23 C18 C17 121.2(4) . .
C20 C19 C18 121.1(5) . .
C20 C19 H19 119.5 . .
C18 C19 H19 119.5 . .
C19 C20 C21 120.7(4) . .
C19 C20 H20 119.7 . .
C21 C20 H20 119.7 . .
N5 C21 C20 120.8(5) . .
N5 C21 C22 120.8(5) . .
C20 C21 C22 118.3(4) . .
C23 C22 C21 120.2(5) . .
C23 C22 H22 119.9 . .
C21 C22 H22 119.9 . .
C22 C23 C18 121.7(4) . .
C22 C23 H23 119.1 . .
C18 C23 H23 119.1 . .
N6 C24 C25 109.7(4) . .
N6 C24 H24A 109.7 . .
C25 C24 H24A 109.7 . .
N6 C24 H24B 109.7 . .
C25 C24 H24B 109.7 . .
H24A C24 H24B 108.2 . .
N7 C25 C24 109.1(4) . .
N7 C25 H25A 109.9 . .
C24 C25 H25A 109.9 . .
N7 C25 H25B 109.9 . .
C24 C25 H25B 109.9 . .
H25A C25 H25B 108.3 . .
N7 C26 C28 109.6(4) . .
N7 C26 C27 112.5(4) . .
C28 C26 C27 110.4(4) . .
N7 C26 H26 108.1 . .
C28 C26 H26 108.1 . .
C27 C26 H26 108.1 . .
C26 C27 H27A 109.5 . .
C26 C27 H27B 109.5 . .
H27A C27 H27B 109.5 . .
C26 C27 H27C 109.5 . .
H27A C27 H27C 109.5 . .
H27B C27 H27C 109.5 . .
C29 C28 C26 119.1(4) . .
C29 C28 H28A 107.6 . .
C26 C28 H28A 107.6 . .
C29 C28 H28B 107.6 . .
C26 C28 H28B 107.6 . .
H28A C28 H28B 107.0 . .
N8 C29 C28 110.0(4) . .
N8 C29 C31 107.4(4) . .
C28 C29 C31 111.9(4) . .
N8 C29 C30 111.2(4) . .
C28 C29 C30 108.3(4) . .
C31 C29 C30 108.0(4) . .
C29 C30 H30A 109.5 . .
C29 C30 H30B 109.5 . .
H30A C30 H30B 109.5 . .
C29 C30 H30C 109.5 . .
H30A C30 H30C 109.5 . .
H30B C30 H30C 109.5 . .
C29 C31 H31A 109.5 . .
C29 C31 H31B 109.5 . .
H31A C31 H31B 109.5 . .
C29 C31 H31C 109.5 . .
H31A C31 H31C 109.5 . .
H31B C31 H31C 109.5 . .
N8 C32 C33 109.2(4) . .
N8 C32 H32A 109.8 . .
C33 C32 H32A 109.8 . .
N8 C32 H32B 109.8 . .
C33 C32 H32B 109.8 . .
H32A C32 H32B 108.3 . .
N9 C33 C32 109.8(4) . .
N9 C33 H33A 109.7 . .
C32 C33 H33A 109.7 . .
N9 C33 H33B 109.7 . .
C32 C33 H33B 109.7 . .
H33A C33 H33B 108.2 . .
N9 C34 C36 110.1(4) . .
N9 C34 C35 112.8(4) . .
C36 C34 C35 110.4(4) . .
N9 C34 H34 107.8 . .
C36 C34 H34 107.8 . .
C35 C34 H34 107.8 . .
C34 C35 H35A 109.5 . .
C34 C35 H35B 109.5 . .
H35A C35 H35B 109.5 . .
C34 C35 H35C 109.5 . .
H35A C35 H35C 109.5 . .
H35B C35 H35C 109.5 . .
C34 C36 C37 117.2(4) . .
C34 C36 H36A 108.0 . .
C37 C36 H36A 108.0 . .
C34 C36 H36B 108.0 . .
C37 C36 H36B 108.0 . .
H36A C36 H36B 107.2 . .
N6 C37 C39 106.9(4) . .
N6 C37 C36 110.0(3) . .
C39 C37 C36 111.4(4) . .
N6 C37 C38 112.0(4) . .
C39 C37 C38 108.4(4) . .
C36 C37 C38 108.1(4) . .
C37 C38 H38A 109.5 . .
C37 C38 H38B 109.5 . .
H38A C38 H38B 109.5 . .
C37 C38 H38C 109.5 . .
H38A C38 H38C 109.5 . .
H38B C38 H38C 109.5 . .
C37 C39 H39A 109.5 . .
C37 C39 H39B 109.5 . .
H39A C39 H39B 109.5 . .
C37 C39 H39C 109.5 . .
H39A C39 H39C 109.5 . .
H39B C39 H39C 109.5 . .
O4 C40 O3 118.7(4) . .
O4 C40 C41 119.8(4) . .
O3 C40 C41 121.4(4) . .
O4 C40 Ni2 58.0(2) . .
O3 C40 Ni2 61.4(2) . .
C41 C40 Ni2 170.7(3) . .
C46 C41 C42 118.5(4) . .
C46 C41 C40 119.9(4) . .
C42 C41 C40 121.5(4) . .
C43 C42 C41 121.0(4) . .
C43 C42 H42 119.5 . .
C41 C42 H42 119.5 . .
C42 C43 C44 120.0(4) . .
C42 C43 H43 120.0 . .
C44 C43 H43 120.0 . .
N10 C44 C43 121.1(5) . .
N10 C44 C45 119.9(5) . .
C43 C44 C45 119.0(4) . .
C46 C45 C44 120.3(4) . .
C46 C45 H45 119.9 . .
C44 C45 H45 119.9 . .
C45 C46 C41 121.1(4) . .
C45 C46 H46 119.4 . .
C41 C46 H46 119.4 . .

loop_
_geom_bond_atom_site_label_1
_geom_bond_atom_site_label_2
_geom_bond_distance
_geom_bond_site_symmetry_2
Ni1 N4 2.081(4) .
Ni1 N2 2.096(4) .
Ni1 N3 2.129(4) .
Ni1 O2 2.138(3) .
Ni1 N1 2.138(4) .
Ni1 O1 2.172(3) .
Ni1 C17 2.492(5) .
Ni2 N7 2.067(4) .
Ni2 N9 2.084(4) .
Ni2 O4 2.105(3) .
Ni2 N6 2.147(3) .
Ni2 N8 2.155(4) .
Ni2 O3 2.181(3) .
Ni2 C40 2.482(4) .
Cl1 O6 1.382(5) .
Cl1 O8 1.421(4) .
Cl1 O7 1.434(4) .
Cl1 O5 1.445(4) .
Cl2 O12 1.399(6) .
Cl2 O11 1.404(4) .
Cl2 O9 1.406(5) .
Cl2 O10 1.421(5) .
O1 C17 1.270(6) .
O2 C17 1.272(5) .
O3 C40 1.275(5) .
O4 C40 1.271(5) .
O1W H1WA 0.854(14) .
O1W H1WB 0.850(14) .
O2W H2WA 0.882(14) .
O2W H2WB 0.881(14) .
N1 C1 1.479(6) .
N1 C14 1.507(6) .
N1 H1C 1.0000 .
N2 C2 1.480(6) .
N2 C3 1.490(6) .
N2 H2C 1.0000 .
N3 C9 1.480(6) .
N3 C6 1.508(6) .
N3 H3A 1.0000 .
N4 C10 1.475(6) .
N4 C11 1.499(6) .
N4 H4D 1.0000 .
N5 C21 1.357(7) .
N5 H5E 0.90(7) .
N5 H5D 0.79(7) .
N6 C24 1.471(6) .
N6 C37 1.499(6) .
N6 H6A 1.0000 .
N7 C25 1.495(6) .
N7 C26 1.495(6) .
N7 H7D 1.0000 .
N8 C32 1.479(6) .
N8 C29 1.496(6) .
N8 H8D 1.0000 .
N9 C33 1.474(5) .
N9 C34 1.495(6) .
N9 H9C 1.0000 .
N10 C44 1.379(6) .
N10 H10E 0.86(7) .
N10 H10D 0.74(6) .
C1 C2 1.500(7) .
C1 H1A 0.9900 .
C1 H1B 0.9900 .
C2 H2A 0.9900 .
C2 H2B 0.9900 .
C3 C4 1.533(8) .
C3 C5 1.538(8) .
C3 H3 1.0000 .
C4 H4A 0.9800 .
C4 H4B 0.9800 .
C4 H4C 0.9800 .
C5 C6 1.526(8) .
C5 H5A 0.9900 .
C5 H5B 0.9900 .
C6 C7 1.508(7) .
C6 C8 1.555(6) .
C7 H7A 0.9800 .
C7 H7B 0.9800 .
C7 H7C 0.9800 .
C8 H8A 0.9800 .
C8 H8B 0.9800 .
C8 H8C 0.9800 .
C9 C10 1.503(7) .
C9 H9A 0.9900 .
C9 H9B 0.9900 .
C10 H10A 0.9900 .
C10 H10B 0.9900 .
C11 C13 1.522(7) .
C11 C12 1.525(7) .
C11 H11 1.0000 .
C12 H12A 0.9800 .
C12 H12B 0.9800 .
C12 H12C 0.9800 .
C13 C14 1.526(7) .
C13 H13A 0.9900 .
C13 H13B 0.9900 .
C14 C15 1.531(8) .
C14 C16 1.550(7) .
C15 H15A 0.9800 .
C15 H15B 0.9800 .
C15 H15C 0.9800 .
C16 H16A 0.9800 .
C16 H16B 0.9800 .
C16 H16C 0.9800 .
C17 C18 1.480(7) .
C18 C19 1.390(6) .
C18 C23 1.392(7) .
C19 C20 1.388(7) .
C19 H19 0.9500 .
C20 C21 1.395(7) .
C20 H20 0.9500 .
C21 C22 1.401(7) .
C22 C23 1.379(7) .
C22 H22 0.9500 .
C23 H23 0.9500 .
C24 C25 1.498(7) .
C24 H24A 0.9900 .
C24 H24B 0.9900 .
C25 H25A 0.9900 .
C25 H25B 0.9900 .
C26 C28 1.532(7) .
C26 C27 1.534(7) .
C26 H26 1.0000 .
C27 H27A 0.9800 .
C27 H27B 0.9800 .
C27 H27C 0.9800 .
C28 C29 1.521(8) .
C28 H28A 0.9900 .
C28 H28B 0.9900 .
C29 C31 1.528(7) .
C29 C30 1.543(7) .
C30 H30A 0.9800 .
C30 H30B 0.9800 .
C30 H30C 0.9800 .
C31 H31A 0.9800 .
C31 H31B 0.9800 .
C31 H31C 0.9800 .
C32 C33 1.502(7) .
C32 H32A 0.9900 .
C32 H32B 0.9900 .
C33 H33A 0.9900 .
C33 H33B 0.9900 .
C34 C36 1.523(6) .
C34 C35 1.537(7) .
C34 H34 1.0000 .
C35 H35A 0.9800 .
C35 H35B 0.9800 .
C35 H35C 0.9800 .
C36 C37 1.534(6) .
C36 H36A 0.9900 .
C36 H36B 0.9900 .
C37 C39 1.528(6) .
C37 C38 1.540(6) .
C38 H38A 0.9800 .
C38 H38B 0.9800 .
C38 H38C 0.9800 .
C39 H39A 0.9800 .
C39 H39B 0.9800 .
C39 H39C 0.9800 .
C40 C41 1.474(6) .
C41 C46 1.383(6) .
C41 C42 1.397(6) .
C42 C43 1.372(6) .
C42 H42 0.9500 .
C43 C44 1.397(7) .
C43 H43 0.9500 .
C44 C45 1.396(7) .
C45 C46 1.373(6) .
C45 H45 0.9500 .
C46 H46 0.9500 .

loop_
_geom_torsion_atom_site_label_1
_geom_torsion_atom_site_label_2
_geom_torsion_atom_site_label_3
_geom_torsion_atom_site_label_4
_geom_torsion
_geom_torsion_site_symmetry_1
_geom_torsion_site_symmetry_2
_geom_torsion_site_symmetry_3
_geom_torsion_site_symmetry_4
C14 N1 C1 C2 -175.8(4) . . . .
Ni1 N1 C1 C2 -42.8(4) . . . .
C3 N2 C2 C1 -170.1(4) . . . .
Ni1 N2 C2 C1 -42.8(4) . . . .
N1 C1 C2 N2 60.4(5) . . . .
C2 N2 C3 C4 -51.7(6) . . . .
Ni1 N2 C3 C4 -173.3(4) . . . .
C2 N2 C3 C5 -173.7(4) . . . .
Ni1 N2 C3 C5 64.7(5) . . . .
N2 C3 C5 C6 -72.0(6) . . . .
C4 C3 C5 C6 164.0(5) . . . .
C9 N3 C6 C7 -43.1(6) . . . .
Ni1 N3 C6 C7 -168.8(4) . . . .
C9 N3 C6 C5 78.0(5) . . . .
Ni1 N3 C6 C5 -47.7(5) . . . .
C9 N3 C6 C8 -161.0(4) . . . .
Ni1 N3 C6 C8 73.3(5) . . . .
C3 C5 C6 C7 -175.6(4) . . . .
C3 C5 C6 N3 61.0(6) . . . .
C3 C5 C6 C8 -56.6(6) . . . .
C6 N3 C9 C10 -174.4(4) . . . .
Ni1 N3 C9 C10 -39.8(5) . . . .
C11 N4 C10 C9 -171.0(4) . . . .
Ni1 N4 C10 C9 -44.6(4) . . . .
N3 C9 C10 N4 59.4(5) . . . .
C10 N4 C11 C13 -176.9(4) . . . .
Ni1 N4 C11 C13 62.8(4) . . . .
C10 N4 C11 C12 -54.2(5) . . . .
Ni1 N4 C11 C12 -174.4(3) . . . .
N4 C11 C13 C14 -71.7(6) . . . .
C12 C11 C13 C14 164.2(5) . . . .
C1 N1 C14 C13 73.3(5) . . . .
Ni1 N1 C14 C13 -51.3(5) . . . .
C1 N1 C14 C15 -163.9(4) . . . .
Ni1 N1 C14 C15 71.6(4) . . . .
C1 N1 C14 C16 -45.9(6) . . . .
Ni1 N1 C14 C16 -170.4(3) . . . .
C11 C13 C14 N1 63.7(6) . . . .
C11 C13 C14 C15 -55.9(6) . . . .
C11 C13 C14 C16 -175.0(5) . . . .
Ni1 O2 C17 O1 2.5(4) . . . .
Ni1 O2 C17 C18 -175.6(4) . . . .
Ni1 O1 C17 O2 -2.5(4) . . . .
Ni1 O1 C17 C18 175.7(4) . . . .
O2 C17 C18 C19 -171.1(4) . . . .
O1 C17 C18 C19 10.8(6) . . . .
O2 C17 C18 C23 9.6(6) . . . .
O1 C17 C18 C23 -168.5(4) . . . .
C23 C18 C19 C20 -0.3(7) . . . .
C17 C18 C19 C20 -179.6(4) . . . .
C18 C19 C20 C21 2.2(7) . . . .
C19 C20 C21 N5 175.2(5) . . . .
C19 C20 C21 C22 -2.2(7) . . . .
N5 C21 C22 C23 -177.0(5) . . . .
C20 C21 C22 C23 0.4(7) . . . .
C21 C22 C23 C18 1.5(7) . . . .
C19 C18 C23 C22 -1.5(7) . . . .
C17 C18 C23 C22 177.8(4) . . . .
C37 N6 C24 C25 176.9(3) . . . .
Ni2 N6 C24 C25 43.8(4) . . . .
C26 N7 C25 C24 165.5(4) . . . .
Ni2 N7 C25 C24 41.2(4) . . . .
N6 C24 C25 N7 -59.9(5) . . . .
C25 N7 C26 C28 170.9(4) . . . .
Ni2 N7 C26 C28 -68.9(4) . . . .
C25 N7 C26 C27 47.7(5) . . . .
Ni2 N7 C26 C27 167.9(3) . . . .
N7 C26 C28 C29 74.0(5) . . . .
C27 C26 C28 C29 -161.6(5) . . . .
C32 N8 C29 C28 -75.8(5) . . . .
Ni2 N8 C29 C28 48.9(5) . . . .
C32 N8 C29 C31 162.2(4) . . . .
Ni2 N8 C29 C31 -73.1(5) . . . .
C32 N8 C29 C30 44.2(6) . . . .
Ni2 N8 C29 C30 168.9(4) . . . .
C26 C28 C29 N8 -61.1(6) . . . .
C26 C28 C29 C31 58.3(6) . . . .
C26 C28 C29 C30 177.2(4) . . . .
C29 N8 C32 C33 176.7(4) . . . .
Ni2 N8 C32 C33 43.3(4) . . . .
C34 N9 C33 C32 165.1(4) . . . .
Ni2 N9 C33 C32 42.4(4) . . . .
N8 C32 C33 N9 -60.7(5) . . . .
C33 N9 C34 C36 170.7(4) . . . .
Ni2 N9 C34 C36 -70.3(4) . . . .
C33 N9 C34 C35 47.0(5) . . . .
Ni2 N9 C34 C35 166.0(4) . . . .
N9 C34 C36 C37 75.9(5) . . . .
C35 C34 C36 C37 -158.9(5) . . . .
C24 N6 C37 C39 164.6(4) . . . .
Ni2 N6 C37 C39 -70.7(4) . . . .
C24 N6 C37 C36 -74.3(5) . . . .
Ni2 N6 C37 C36 50.4(4) . . . .
C24 N6 C37 C38 46.0(5) . . . .
Ni2 N6 C37 C38 170.7(3) . . . .
C34 C36 C37 N6 -62.5(5) . . . .
C34 C36 C37 C39 55.9(5) . . . .
C34 C36 C37 C38 174.9(4) . . . .
Ni2 O4 C40 O3 -9.9(4) . . . .
Ni2 O4 C40 C41 169.4(3) . . . .
Ni2 O3 C40 O4 9.6(4) . . . .
Ni2 O3 C40 C41 -169.8(4) . . . .
O4 C40 C41 C46 -14.3(6) . . . .
O3 C40 C41 C46 165.0(4) . . . .
O4 C40 C41 C42 165.8(4) . . . .
O3 C40 C41 C42 -14.9(6) . . . .
C46 C41 C42 C43 2.1(6) . . . .
C40 C41 C42 C43 -178.0(4) . . . .
C41 C42 C43 C44 -1.5(7) . . . .
C42 C43 C44 N10 -178.6(5) . . . .
C42 C43 C44 C45 0.5(7) . . . .
N10 C44 C45 C46 178.9(4) . . . .
C43 C44 C45 C46 -0.2(7) . . . .
C44 C45 C46 C41 0.9(7) . . . .
C42 C41 C46 C45 -1.8(6) . . . .
C40 C41 C46 C45 178.3(4) . . . .
